data_7050981
loop_
_publ_author_name
'Li, Gang'
'Che, De-Ji'
'Li, Zi-Feng'
'Zhu, Yu'
'Zou, Da-Peng'

_publ_section_title
;
 Versatile coordination patterns in the reaction system of
 N-benzoyl-N???-(2-pyridyl)thiourea with CuCl2. Their reaction
 conditions, systematic isolation and crystal structures
;
_journal_issue 11
_journal_name_full 'New Journal of Chemistry'
_journal_page_first 1629
_journal_paper_doi 10.1039/b206257g
_journal_volume 26
_journal_year 2002
_chemical_formula_moiety 'C26 H22 Cl Cu N6 O2 S2 '
_chemical_formula_sum 'C26 H22 Cl Cu N6 O2 S2'
_chemical_formula_weight 613.62
_space_group_IT_number 9
_symmetry_cell_setting monoclinic
_symmetry_Int_Tables_number 9
_symmetry_space_group_name_Hall 'C -2yc'
_symmetry_space_group_name_H-M 'C 1 c 1'
_audit_creation_date 'Fri May 21 11:31:30 1999'
_audit_creation_method 'from TEXRAY.INF file'
_cell_angle_alpha 90
_cell_angle_beta 116.186(6)
_cell_angle_gamma 90
_cell_formula_units_Z 4
_cell_length_a 10.761(3)
_cell_length_b 36.62(1)
_cell_length_c 7.511(9)
_cell_measurement_reflns_used 235
_cell_measurement_temperature 293.2
_cell_measurement_theta_max 26.0
_cell_measurement_theta_min 2.0
_cell_volume 2656(3)
_computing_cell_refinement 'MSC/AFC Diffractometer Control'
_computing_data_collection 'MSC/AFC Diffractometer Control'
_computing_data_reduction teXsan
_computing_publication_material teXsan
_computing_structure_refinement teXsan
_diffrn_ambient_temperature 293.2
_diffrn_measurement_device 'Rigaku RAXISIV'
_diffrn_radiation_detector 'Imaging Plate'
_diffrn_radiation_monochromator graphite
_diffrn_radiation_source 'Rigaku fixed anode'
_diffrn_radiation_type 'Mo K\a'
_diffrn_radiation_wavelength 0.7107
_diffrn_reflns_av_R_equivalents 0.000
_diffrn_reflns_av_sigmaI/netI 0.071
_diffrn_reflns_limit_h_max 13
_diffrn_reflns_limit_h_min 0
_diffrn_reflns_limit_k_max 46
_diffrn_reflns_limit_k_min 0
_diffrn_reflns_limit_l_max 8
_diffrn_reflns_limit_l_min -9
_diffrn_reflns_number 2100
_diffrn_reflns_reduction_process 'Lp corrections applied'
_diffrn_reflns_theta_max 27.5
_diffrn_reflns_theta_min 2
_diffrn_standards_decay_% 0.00
_diffrn_standards_interval_count 0
_diffrn_standards_number 0
_exptl_absorpt_coefficient_mu 1.117
_exptl_absorpt_correction_type none
_exptl_crystal_colour yellow
_exptl_crystal_density_diffrn 1.534
_exptl_crystal_density_meas ?
_exptl_crystal_description prismatic
_exptl_crystal_F_000 1256.00
_exptl_crystal_size_max 0.400
_exptl_crystal_size_mid 0.300
_exptl_crystal_size_min 0.100
_refine_diff_density_max 0.67
_refine_diff_density_min -0.49
_refine_ls_extinction_coef 0.0005(1)
_refine_ls_extinction_method 'Zachariasen(1967) type 2 Gaussian isotropic'
_refine_ls_goodness_of_fit_all 1.050
_refine_ls_goodness_of_fit_obs 1.040
_refine_ls_hydrogen_treatment noref
_refine_ls_matrix_type full
_refine_ls_number_constraints 0
_refine_ls_number_parameters 342
_refine_ls_number_reflns 2075
_refine_ls_number_restraints 0
_refine_ls_R_factor_all 0.0559
_refine_ls_shift/esd_max 0.0000
_refine_ls_shift/esd_mean 0.0000
_refine_ls_structure_factor_coef F
_refine_ls_weighting_details 'w = 1/[\s^2^(Fo) + 0.00013|Fo|^2^]'
_refine_ls_weighting_scheme calc
_refine_ls_wR_factor_all 0.0503
_reflns_number_observed 2075
_reflns_number_total 2100
_reflns_observed_criterion >1.0sigma(I)
_cod_data_source_file b206257g.txt
_cod_data_source_block Compound_2
_cod_depositor_comments
;
The following automatic conversions were performed:

'_refine_ls_weighting_scheme' value 'w = 1/[\s^2^(Fo) +
0.00013|Fo|^2^]' was changed to 'calc'. New tag
'_refine_ls_weighting_details' was created. The value of the new tag
was set to 'w = 1/[\s^2^(Fo) + 0.00013|Fo|^2^]'.

Automatic conversion script
Id: cif_fix_values 3143 2015-03-26 13:38:13Z robertas 
;
_cod_original_cell_volume 2656.1799
_cod_original_sg_symbol_H-M 'C c          '
_cod_original_formula_sum 'C26 H22 Cl Cu N6 O2 S2 '
_cod_database_code 7050981

loop_
_symmetry_equiv_pos_as_xyz
x,y,z
x,-y,1/2+z
1/2+x,1/2+y,z
1/2+x,1/2-y,1/2+z

loop_
_atom_site_aniso_label
_atom_site_aniso_U_11
_atom_site_aniso_U_22
_atom_site_aniso_U_33
_atom_site_aniso_U_12
_atom_site_aniso_U_13
_atom_site_aniso_U_23
Cu1 0.0503(4) 0.0378(5) 0.0740(6) -0.0023(4) 0.0295(4) 0.0041(6)
Cl1 0.0703(10) 0.043(1) 0.176(2) -0.0111(9) 0.082(1) -0.015(1)
S1 0.0425(7) 0.0361(9) 0.088(2) -0.0056(7) 0.0345(9) 0.000(1)
S2 0.0378(7) 0.0373(9) 0.073(1) 0.0029(7) 0.0310(8) -0.001(1)
O1 0.037(2) 0.049(3) 0.097(4) -0.009(2) 0.035(2) -0.015(3)
O2 0.038(2) 0.048(3) 0.116(5) 0.003(2) 0.044(2) -0.005(3)
N1 0.027(2) 0.033(2) 0.060(4) -0.006(2) 0.014(3) -0.005(3)
N2 0.037(2) 0.028(3) 0.071(4) -0.001(2) 0.025(2) -0.003(3)
N3 0.045(2) 0.041(2) 0.054(4) -0.007(2) 0.021(3) 0.003(3)
N4 0.032(2) 0.033(2) 0.058(4) -0.003(2) 0.025(2) -0.004(3)
N5 0.029(2) 0.031(3) 0.060(4) -0.005(2) 0.026(2) -0.001(3)
N6 0.038(2) 0.043(3) 0.053(4) 0.001(2) 0.019(3) -0.007(3)
C1 0.038(2) 0.044(3) 0.080(6) 0.000(2) 0.022(3) -0.004(4)
C2 0.061(4) 0.048(3) 0.121(8) -0.015(3) 0.016(5) -0.031(5)
C3 0.084(3) 0.036(5) 0.106(7) 0.010(3) 0.034(5) -0.004(5)
C4 0.076(3) 0.050(4) 0.075(7) 0.022(3) 0.032(4) 0.011(4)
C5 0.051(3) 0.051(3) 0.056(5) 0.014(3) 0.024(3) 0.007(4)
C6 0.042(2) 0.039(3) 0.039(4) -0.001(2) 0.012(3) -0.003(3)
C7 0.035(2) 0.039(3) 0.050(4) 0.001(2) 0.019(3) 0.001(3)
C8 0.040(2) 0.036(2) 0.035(4) -0.003(2) 0.013(3) -0.002(3)
C9 0.035(2) 0.041(2) 0.042(4) -0.007(2) 0.015(3) -0.002(4)
C10 0.037(3) 0.047(4) 0.058(5) 0.005(2) 0.014(3) -0.007(4)
C11 0.045(3) 0.075(4) 0.051(5) -0.011(3) 0.026(4) -0.009(4)
C12 0.050(3) 0.073(4) 0.054(5) -0.019(3) 0.023(4) -0.006(5)
C13 0.046(3) 0.056(5) 0.061(5) -0.017(2) 0.018(3) 0.010(4)
C14 0.037(2) 0.052(3) 0.086(6) -0.010(3) 0.021(3) -0.004(4)
C15 0.058(3) 0.054(3) 0.120(8) -0.019(3) 0.016(5) 0.002(5)
C16 0.074(3) 0.044(5) 0.121(8) -0.010(3) 0.029(5) 0.001(5)
C17 0.069(3) 0.039(3) 0.091(6) 0.005(3) 0.036(4) 0.002(4)
C18 0.038(2) 0.040(3) 0.053(5) -0.001(2) 0.019(3) -0.007(4)
C19 0.034(2) 0.041(3) 0.042(4) -0.003(2) 0.022(3) 0.002(3)
C20 0.035(2) 0.045(3) 0.059(5) -0.007(2) 0.030(3) 0.000(4)
C21 0.026(2) 0.038(2) 0.050(5) -0.004(2) 0.015(3) -0.002(3)
C22 0.030(2) 0.044(3) 0.039(4) 0.003(2) 0.014(3) -0.004(3)
C23 0.035(3) 0.054(4) 0.056(5) -0.010(2) 0.018(3) -0.013(4)
C24 0.038(3) 0.072(3) 0.062(5) 0.009(3) 0.021(3) -0.010(5)
C25 0.052(3) 0.070(3) 0.066(6) 0.017(3) 0.028(4) -0.005(5)
C26 0.052(3) 0.050(4) 0.081(6) 0.017(3) 0.034(4) -0.006(4)

loop_
_atom_site_label
_atom_site_fract_x
_atom_site_fract_y
_atom_site_fract_z
_atom_site_U_iso_or_equiv
_atom_site_thermal_displace_type
_atom_site_calc_flag
_atom_site_calc_attached_atom
_atom_site_occupancy
_atom_site_refinement_flags
Cu1 0.4875 0.12134(2) 0.6673 0.0533(2) Uani d . 1.00 S
Cl1 0.6953(2) 0.11725(4) 0.6514(4) 0.0863(7) Uani d . 1.00 .
S1 0.4272(2) 0.17537(4) 0.7397(3) 0.0536(5) Uani d . 1.00 .
S2 0.3547(1) 0.07197(4) 0.6082(3) 0.0469(5) Uani d . 1.00 .
O1 0.2913(4) 0.2472(1) 0.7147(8) 0.059(2) Uani d . 1.00 .
O2 0.1685(4) 0.0079(1) 0.5235(8) 0.064(2) Uani d . 1.00 .
N1 0.5180(4) 0.2446(1) 0.7588(8) 0.042(1) Uani d . 1.00 .
N2 0.6607(4) 0.1995(1) 0.7393(8) 0.045(1) Uani d . 1.00 .
N3 0.7568(4) 0.2574(1) 0.7482(9) 0.047(1) Uani d . 1.00 .
N4 0.3863(4) 0.0007(1) 0.5459(8) 0.039(1) Uani d . 1.00 .
N5 0.5607(4) 0.0394(1) 0.5676(7) 0.038(1) Uani d . 1.00 .
N6 0.6193(4) -0.0219(1) 0.5511(8) 0.045(1) Uani d . 1.00 .
C1 0.5501(5) 0.3190(2) 0.881(1) 0.056(2) Uani d . 1.00 .
C2 0.5593(6) 0.3558(2) 0.921(1) 0.085(2) Uani d . 1.00 .
C3 0.4448(8) 0.3767(2) 0.870(1) 0.078(3) Uani d . 1.00 .
C4 0.3143(7) 0.3605(2) 0.781(1) 0.067(2) Uani d . 1.00 .
C5 0.3037(5) 0.3237(2) 0.7412(10) 0.053(2) Uani d . 1.00 .
C6 0.4222(5) 0.3025(2) 0.7916(9) 0.042(2) Uani d . 1.00 .
C7 0.3987(5) 0.2630(2) 0.749(1) 0.041(2) Uani d . 1.00 .
C8 0.5387(5) 0.2086(2) 0.7446(9) 0.038(2) Uani d . 1.00 .
C9 0.7702(5) 0.2215(2) 0.7493(9) 0.040(2) Uani d . 1.00 .
C10 0.8860(5) 0.2039(2) 0.756(1) 0.050(2) Uani d . 1.00 .
C11 0.9951(6) 0.2254(2) 0.765(1) 0.055(2) Uani d . 1.00 .
C12 0.9825(6) 0.2626(2) 0.763(1) 0.059(2) Uani d . 1.00 .
C13 0.8637(5) 0.2780(2) 0.755(1) 0.056(2) Uani d . 1.00 .
C14 0.1173(5) -0.0675(2) 0.444(1) 0.061(2) Uani d . 1.00 .
C15 0.0963(6) -0.1041(2) 0.432(1) 0.086(2) Uani d . 1.00 .
C16 0.2082(7) -0.1279(2) 0.503(2) 0.085(3) Uani d . 1.00 .
C17 0.3414(7) -0.1133(2) 0.588(1) 0.066(2) Uani d . 1.00 .
C18 0.3604(5) -0.0765(2) 0.598(1) 0.044(2) Uani d . 1.00 .
C19 0.2490(5) -0.0524(2) 0.5266(9) 0.037(1) Uani d . 1.00 .
C20 0.2590(5) -0.0119(2) 0.530(1) 0.043(2) Uani d . 1.00 .
C21 0.4360(4) 0.0353(2) 0.5726(9) 0.039(2) Uani d . 1.00 .
C22 0.6535(5) 0.0126(2) 0.5615(9) 0.039(2) Uani d . 1.00 .
C23 0.7803(5) 0.0254(2) 0.5719(10) 0.049(2) Uani d . 1.00 .
C24 0.8724(5) -0.0013(2) 0.575(1) 0.058(2) Uani d . 1.00 .
C25 0.8410(6) -0.0375(2) 0.570(1) 0.062(2) Uani d . 1.00 .
C26 0.7108(5) -0.0468(2) 0.554(1) 0.060(2) Uani d . 1.00 .
H1 0.6318 0.3050 0.9160 0.0670 Uiso calc . 1.00 .
H2 0.6483 0.3668 0.9853 0.1027 Uiso calc . 1.00 .
H3 0.4534 0.4023 0.8938 0.0944 Uiso calc . 1.00 .
H4 0.2335 0.3747 0.7499 0.0809 Uiso calc . 1.00 .
H5 0.2149 0.3127 0.6784 0.0627 Uiso calc . 1.00 .
H6 0.5942 0.2599 0.7780 0.0508 Uiso calc . 1.00 .
H7 0.6730 0.1741 0.7264 0.0536 Uiso calc . 1.00 .
H8 0.8908 0.1780 0.7547 0.0604 Uiso calc . 1.00 .
H9 1.0770 0.2145 0.7710 0.0664 Uiso calc . 1.00 .
H10 1.0555 0.2778 0.7677 0.0707 Uiso calc . 1.00 .
H11 0.8561 0.3038 0.7550 0.0679 Uiso calc . 1.00 .
H12 0.0394 -0.0517 0.3946 0.0723 Uiso calc . 1.00 .
H13 0.0046 -0.1135 0.3728 0.1031 Uiso calc . 1.00 .
H14 0.1944 -0.1535 0.4960 0.1015 Uiso calc . 1.00 .
H15 0.4193 -0.1291 0.6385 0.0797 Uiso calc . 1.00 .
H16 0.4519 -0.0669 0.6551 0.0531 Uiso calc . 1.00 .
H17 0.4460 -0.0175 0.5364 0.0467 Uiso calc . 1.00 .
H18 0.5894 0.0640 0.5682 0.0449 Uiso calc . 1.00 .
H19 0.8013 0.0507 0.5772 0.0587 Uiso calc . 1.00 .
H20 0.9590 0.0057 0.5798 0.0696 Uiso calc . 1.00 .
H21 0.9055 -0.0558 0.5760 0.0749 Uiso calc . 1.00 .
H22 0.6863 -0.0719 0.5463 0.0713 Uiso calc . 1.00 .

loop_
_atom_type_symbol
_atom_type_oxidation_number
_atom_type_number_in_cell
_atom_type_scat_dispersion_real
_atom_type_scat_dispersion_imag
_atom_type_scat_source
C 0 104 0.003 0.002
;International Tables for Crystallography
(1992, Vol. C, Tables 4.2.6.8 and 6.1.1.1)
;
H 0 88 0.000 0.000
;International Tables for Crystallography
(1992, Vol. C, Table 6.1.1.2)
;
N 0 24 0.006 0.003
;International Tables for Crystallography
(1992, Vol. C, Tables 4.2.6.8 and 6.1.1.1)
;
O 0 8 0.011 0.006
;International Tables for Crystallography
(1992, Vol. C, Tables 4.2.6.8 and 6.1.1.1)
;
Cl 0 4 0.148 0.159
;International Tables for Crystallography
(1992, Vol. C, Tables 4.2.6.8 and 6.1.1.1)
;
S 0 8 0.125 0.123
;International Tables for Crystallography
(1992, Vol. C, Tables 4.2.6.8 and 6.1.1.1)
;
Cu 0 4 0.320 1.265
;International Tables for Crystallography
(1992, Vol. C, Tables 4.2.6.8 and 6.1.1.1)
;

loop_
_geom_angle_atom_site_label_1
_geom_angle_atom_site_label_2
_geom_angle_atom_site_label_3
_geom_angle
_geom_angle_site_symmetry_1
_geom_angle_site_symmetry_2
_geom_angle_site_symmetry_3
_geom_angle_publ_flag
CL1 CU1 S1 117.83(7) 1_555 1_555 1_555 yes
CL1 CU1 S2 119.42(7) 1_555 1_555 1_555 yes
S1 CU1 S2 122.74(6) 1_555 1_555 1_555 yes
CU1 S1 C8 111.3(2) 1_555 1_555 1_555 yes
CU1 S2 C21 110.2(2) 1_555 1_555 1_555 yes
C7 N1 C8 129.4(4) 1_555 1_555 1_555 yes
C7 N1 H6 115.3(4) 1_555 1_555 1_555 no
C8 N1 H6 115.3(4) 1_555 1_555 1_555 no
C8 N2 C9 130.8(5) 1_555 1_555 1_555 yes
C8 N2 H7 114.6(4) 1_555 1_555 1_555 no
C9 N2 H7 114.6(4) 1_555 1_555 1_555 no
C9 N3 C13 117.7(5) 1_555 1_555 1_555 yes
C20 N4 C21 128.9(5) 1_555 1_555 1_555 yes
C20 N4 H17 115.6(5) 1_555 1_555 1_555 no
C21 N4 H17 115.6(4) 1_555 1_555 1_555 no
C21 N5 C22 129.9(5) 1_555 1_555 1_555 yes
C21 N5 H18 115.0(4) 1_555 1_555 1_555 no
C22 N5 H18 115.1(4) 1_555 1_555 1_555 no
C22 N6 C26 118.4(4) 1_555 1_555 1_555 yes
C2 C1 C6 120.0(5) 1_555 1_555 1_555 yes
C2 C1 H1 120.0(6) 1_555 1_555 1_555 no
C6 C1 H1 120.0(6) 1_555 1_555 1_555 no
C1 C2 C3 121.6(6) 1_555 1_555 1_555 yes
C1 C2 H2 119.2(7) 1_555 1_555 1_555 no
C3 C2 H2 119.3(7) 1_555 1_555 1_555 no
C2 C3 C4 119.5(6) 1_555 1_555 1_555 yes
C2 C3 H3 120.3(7) 1_555 1_555 1_555 no
C4 C3 H3 120.2(7) 1_555 1_555 1_555 no
C3 C4 C5 119.4(6) 1_555 1_555 1_555 yes
C3 C4 H4 120.3(8) 1_555 1_555 1_555 no
C5 C4 H4 120.3(7) 1_555 1_555 1_555 no
C4 C5 C6 120.7(5) 1_555 1_555 1_555 yes
C4 C5 H5 119.7(6) 1_555 1_555 1_555 no
C6 C5 H5 119.7(6) 1_555 1_555 1_555 no
C1 C6 C5 118.8(5) 1_555 1_555 1_555 yes
C1 C6 C7 125.2(5) 1_555 1_555 1_555 yes
C5 C6 C7 116.0(5) 1_555 1_555 1_555 yes
O1 C7 N1 122.5(5) 1_555 1_555 1_555 yes
O1 C7 C6 124.7(5) 1_555 1_555 1_555 yes
N1 C7 C6 112.7(4) 1_555 1_555 1_555 yes
S1 C8 N1 124.2(4) 1_555 1_555 1_555 yes
S1 C8 N2 120.2(4) 1_555 1_555 1_555 yes
N1 C8 N2 115.5(5) 1_555 1_555 1_555 yes
N2 C9 N3 119.0(5) 1_555 1_555 1_555 yes
N2 C9 C10 117.2(5) 1_555 1_555 1_555 yes
N3 C9 C10 123.9(5) 1_555 1_555 1_555 yes
C9 C10 C11 117.8(5) 1_555 1_555 1_555 yes
C9 C10 H8 121.1(5) 1_555 1_555 1_555 no
C11 C10 H8 121.1(5) 1_555 1_555 1_555 no
C10 C11 C12 118.9(5) 1_555 1_555 1_555 yes
C10 C11 H9 120.6(7) 1_555 1_555 1_555 no
C12 C11 H9 120.5(7) 1_555 1_555 1_555 no
C11 C12 C13 119.7(5) 1_555 1_555 1_555 yes
C11 C12 H10 120.2(7) 1_555 1_555 1_555 no
C13 C12 H10 120.1(7) 1_555 1_555 1_555 no
N3 C13 C12 122.1(6) 1_555 1_555 1_555 yes
N3 C13 H11 118.9(6) 1_555 1_555 1_555 no
C12 C13 H11 119.0(6) 1_555 1_555 1_555 no
C15 C14 C19 122.1(6) 1_555 1_555 1_555 yes
C15 C14 H12 119.0(6) 1_555 1_555 1_555 no
C19 C14 H12 118.9(6) 1_555 1_555 1_555 no
C14 C15 C16 120.2(6) 1_555 1_555 1_555 yes
C14 C15 H13 119.8(7) 1_555 1_555 1_555 no
C16 C15 H13 119.9(8) 1_555 1_555 1_555 no
C15 C16 C17 118.6(6) 1_555 1_555 1_555 yes
C15 C16 H14 120.8(7) 1_555 1_555 1_555 no
C17 C16 H14 120.6(7) 1_555 1_555 1_555 no
C16 C17 C18 120.3(6) 1_555 1_555 1_555 yes
C16 C17 H15 119.9(7) 1_555 1_555 1_555 no
C18 C17 H15 119.8(7) 1_555 1_555 1_555 no
C17 C18 C19 121.5(5) 1_555 1_555 1_555 yes
C17 C18 H16 119.3(6) 1_555 1_555 1_555 no
C19 C18 H16 119.2(6) 1_555 1_555 1_555 no
C14 C19 C18 117.2(5) 1_555 1_555 1_555 yes
C14 C19 C20 117.2(5) 1_555 1_555 1_555 yes
C18 C19 C20 125.5(5) 1_555 1_555 1_555 yes
O2 C20 N4 123.3(5) 1_555 1_555 1_555 yes
O2 C20 C19 123.7(4) 1_555 1_555 1_555 yes
N4 C20 C19 113.0(4) 1_555 1_555 1_555 yes
S2 C21 N4 124.7(3) 1_555 1_555 1_555 yes
S2 C21 N5 120.2(4) 1_555 1_555 1_555 yes
N4 C21 N5 115.1(5) 1_555 1_555 1_555 yes
N5 C22 N6 119.2(4) 1_555 1_555 1_555 yes
N5 C22 C23 116.6(5) 1_555 1_555 1_555 yes
N6 C22 C23 124.3(5) 1_555 1_555 1_555 yes
C22 C23 C24 115.7(5) 1_555 1_555 1_555 yes
C22 C23 H19 122.1(5) 1_555 1_555 1_555 no
C24 C23 H19 122.2(5) 1_555 1_555 1_555 no
C23 C24 C25 121.2(5) 1_555 1_555 1_555 yes
C23 C24 H20 119.3(7) 1_555 1_555 1_555 no
C25 C24 H20 119.5(6) 1_555 1_555 1_555 no
C24 C25 C26 117.8(5) 1_555 1_555 1_555 yes
C24 C25 H21 121.1(6) 1_555 1_555 1_555 no
C26 C25 H21 121.1(7) 1_555 1_555 1_555 no
N6 C26 C25 122.6(6) 1_555 1_555 1_555 yes
N6 C26 H22 118.7(5) 1_555 1_555 1_555 no
C25 C26 H22 118.7(5) 1_555 1_555 1_555 no

loop_
_geom_bond_atom_site_label_1
_geom_bond_atom_site_label_2
_geom_bond_distance
_geom_bond_site_symmetry_1
_geom_bond_site_symmetry_2
_geom_bond_publ_flag
CU1 CL1 2.296(2) 1_555 1_555 yes
CU1 S1 2.223(2) 1_555 1_555 yes
CU1 S2 2.225(2) 1_555 1_555 yes
S1 C8 1.696(6) 1_555 1_555 yes
S2 C21 1.686(6) 1_555 1_555 yes
O1 C7 1.213(6) 1_555 1_555 yes
O2 C20 1.199(6) 1_555 1_555 yes
N1 C7 1.423(6) 1_555 1_555 yes
N1 C8 1.352(7) 1_555 1_555 yes
N2 C8 1.371(6) 1_555 1_555 yes
N2 C9 1.401(6) 1_555 1_555 yes
N3 C9 1.320(7) 1_555 1_555 yes
N3 C13 1.357(6) 1_555 1_555 yes
N4 C20 1.401(6) 1_555 1_555 yes
N4 C21 1.358(7) 1_555 1_555 yes
N5 C21 1.367(5) 1_555 1_555 yes
N5 C22 1.415(6) 1_555 1_555 yes
N6 C22 1.308(6) 1_555 1_555 yes
N6 C26 1.335(6) 1_555 1_555 yes
C1 C2 1.371(8) 1_555 1_555 yes
C1 C6 1.377(7) 1_555 1_555 yes
C2 C3 1.355(9) 1_555 1_555 yes
C3 C4 1.394(9) 1_555 1_555 yes
C4 C5 1.374(9) 1_555 1_555 yes
C5 C6 1.397(7) 1_555 1_555 yes
C6 C7 1.477(8) 1_555 1_555 yes
C9 C10 1.385(7) 1_555 1_555 yes
C10 C11 1.392(8) 1_555 1_555 yes
C11 C12 1.368(9) 1_555 1_555 yes
C12 C13 1.373(8) 1_555 1_555 yes
C14 C15 1.354(9) 1_555 1_555 yes
C14 C19 1.387(7) 1_555 1_555 yes
C15 C16 1.388(9) 1_555 1_555 yes
C16 C17 1.392(9) 1_555 1_555 yes
C17 C18 1.361(8) 1_555 1_555 yes
C18 C19 1.390(7) 1_555 1_555 yes
C19 C20 1.485(7) 1_555 1_555 yes
C22 C23 1.412(7) 1_555 1_555 yes
C23 C24 1.387(8) 1_555 1_555 yes
C24 C25 1.365(9) 1_555 1_555 yes
C25 C26 1.397(8) 1_555 1_555 yes

loop_
_geom_contact_atom_site_label_1
_geom_contact_atom_site_label_2
_geom_contact_distance
_geom_contact_site_symmetry_1
_geom_contact_site_symmetry_2
_geom_contact_publ_flag
O1 N3 3.361(8) 1_555 4_454 ?
O1 N1 3.402(6) 1_555 4_454 ?
O1 C11 3.463(7) 1_555 1_455 ?
O1 C12 3.545(7) 1_555 1_455 ?
O1 C9 3.589(8) 1_555 4_454 ?
O2 C24 3.389(7) 1_555 1_455 ?
O2 C24 3.478(8) 1_555 2_454 ?
O2 C20 3.492(9) 1_555 2_555 ?
O2 N4 3.588(7) 1_555 2_555 ?
N1 C13 3.493(9) 1_555 4_454 ?
N1 C12 3.581(9) 1_555 4_454 ?
N2 C5 3.490(9) 1_555 4_555 ?
N2 C12 3.513(8) 1_555 4_454 ?
N3 C7 3.462(9) 1_555 4_555 ?
N3 C11 3.535(8) 1_555 4_454 ?
N4 C20 3.515(9) 1_555 2_554 ?
N4 N6 3.590(7) 1_555 2_555 ?
N5 C26 3.293(9) 1_555 2_555 ?
N5 N6 3.460(7) 1_555 2_555 ?
N5 C18 3.495(8) 1_555 2_554 ?
N6 C21 3.286(8) 1_555 2_554 ?
N6 C23 3.513(9) 1_555 2_555 ?
C1 C11 3.575(9) 1_555 4_455 ?
C6 C11 3.437(10) 1_555 4_455 ?
C7 C9 3.429(9) 1_555 4_454 ?
C7 C11 3.561(10) 1_555 4_455 ?
C8 C13 3.345(9) 1_555 4_454 ?
C8 C12 3.553(10) 1_555 4_454 ?
C21 C26 3.546(9) 1_555 2_555 ?
C22 C24 3.544(9) 1_555 2_555 ?
C22 C25 3.560(10) 1_555 2_555 ?
C23 C25 3.53(1) 1_555 2_555 ?
C23 C24 3.57(1) 1_555 2_555 ?
